data_4087402
loop_
_publ_author_name
'Garc\'ia de la Arada, Isaac'
'D\'iez, Josefina'
'Gamasa, M. Pilar'
'Lastra, Elena'

_publ_section_title
;
 Nucleophilic Additions to Allenylidene Ruthenium Complexes
;
_journal_issue 7
_journal_name_full Organometallics
_journal_page_first 1345
_journal_paper_doi 10.1021/acs.organomet.5b00060
_journal_volume 34
_journal_year 2015
_chemical_compound_source synthesis
_chemical_formula_moiety 'C45 H40 O3 P2 Ru, F6 P, 2(C H2 Cl2)'
_chemical_formula_sum 'C47 H44 Cl4 F6 O3 P3 Ru'
_chemical_formula_weight 1106.60
_space_group_crystal_system triclinic
_space_group_IT_number 2
_space_group_name_Hall '-P 1'
_space_group_name_H-M_alt 'P -1'
_atom_sites_solution_hydrogens geom
_audit_creation_method SHELXL-2014
_cell_angle_alpha 102.658(3)
_cell_angle_beta 105.091(3)
_cell_angle_gamma 105.866(3)
_cell_formula_units_Z 2
_cell_length_a 10.5041(3)
_cell_length_b 13.5409(4)
_cell_length_c 18.8293(6)
_cell_measurement_reflns_used 16230
_cell_measurement_temperature 150.0
_cell_measurement_theta_max 74.6434
_cell_measurement_theta_min 3.5694
_cell_volume 2362.67(15)
_computing_cell_refinement
;
CrysAlisPro, Agilent Technologies,
Version 1.171.34.49 (release 20-01-2011 CrysAlis171 .NET)
(compiled Jan 20 2011,15:58:25)
;
_computing_data_collection
;
CrysAlisPro, Agilent Technologies,
Version 1.171.34.49 (release 20-01-2011 CrysAlis171 .NET)
(compiled Jan 20 2011,15:58:25)
;
_computing_data_reduction
;
CrysAlisPro, Agilent Technologies,
Version 1.171.34.49 (release 20-01-2011 CrysAlis171 .NET)
(compiled Jan 20 2011,15:58:25)
;
_computing_molecular_graphics 'PLATON (Spek, 2008)'
_computing_publication_material 'WinGX publication routines (Farrugia, 2012'
_computing_structure_refinement 'SHELXL-2014 (Sheldrick, 2014)'
_computing_structure_solution SIR-2004
_diffrn_ambient_temperature 150(2)
_diffrn_detector_area_resol_mean 28.2640
_diffrn_measured_fraction_theta_full 0.992
_diffrn_measured_fraction_theta_max 0.953
_diffrn_measurement_device_type 'Xcalibur, Onyx, Nova'
_diffrn_measurement_method '\w scans'
_diffrn_radiation_type CuK\a
_diffrn_radiation_wavelength 1.5418
_diffrn_reflns_av_R_equivalents 0.0355
_diffrn_reflns_av_unetI/netI 0.0361
_diffrn_reflns_Laue_measured_fraction_full 0.992
_diffrn_reflns_Laue_measured_fraction_max 0.953
_diffrn_reflns_limit_h_max 12
_diffrn_reflns_limit_h_min -13
_diffrn_reflns_limit_k_max 16
_diffrn_reflns_limit_k_min -16
_diffrn_reflns_limit_l_max 23
_diffrn_reflns_limit_l_min -20
_diffrn_reflns_number 21626
_diffrn_reflns_point_group_measured_fraction_full 0.992
_diffrn_reflns_point_group_measured_fraction_max 0.953
_diffrn_reflns_theta_full 67.000
_diffrn_reflns_theta_max 74.812
_diffrn_reflns_theta_min 3.572
_diffrn_source 'Nova (Cu) X-ray Source'
_exptl_absorpt_coefficient_mu 6.286
_exptl_absorpt_correction_T_max 1.00000
_exptl_absorpt_correction_T_min 0.64314
_exptl_absorpt_correction_type multi-scan
_exptl_absorpt_process_details
;
CrysAlisPro, Agilent Technologies,
Version 1.171.34.49 (release 20-01-2011 CrysAlis171 .NET)
(compiled Jan 20 2011,15:58:25)
Empirical absorption correction using spherical harmonics,
 implemented in SCALE3 ABSPACK scaling algorithm.
;
_exptl_crystal_colour colourless
_exptl_crystal_density_diffrn 1.555
_exptl_crystal_description prism
_exptl_crystal_F_000 1122
_exptl_crystal_size_max 0.292
_exptl_crystal_size_mid 0.258
_exptl_crystal_size_min 0.131
_refine_diff_density_max 4.085
_refine_diff_density_min -2.063
_refine_diff_density_rms 0.177
_refine_ls_extinction_method none
_refine_ls_goodness_of_fit_ref 1.057
_refine_ls_hydrogen_treatment constr
_refine_ls_matrix_type full
_refine_ls_number_parameters 553
_refine_ls_number_reflns 9244
_refine_ls_number_restraints 0
_refine_ls_restrained_S_all 1.057
_refine_ls_R_factor_all 0.0940
_refine_ls_R_factor_gt 0.0895
_refine_ls_shift/su_max 0.001
_refine_ls_shift/su_mean 0.000
_refine_ls_structure_factor_coef Fsqd
_refine_ls_weighting_details 'w=1/[\s^2^(Fo^2^)+(0.1513P)^2^+14.4929P] where P=(Fo^2^+2Fc^2^)/3'
_refine_ls_weighting_scheme calc
_refine_ls_wR_factor_gt 0.2504
_refine_ls_wR_factor_ref 0.2557
_reflns_Friedel_coverage 0.000
_reflns_number_gt 8508
_reflns_number_total 9244
_reflns_threshold_expression 'I > 2\s(I)'
_cod_data_source_file om5b00060_si_002.cif
_cod_data_source_block 2
_cod_original_cell_volume 2362.67(13)
_cod_database_code 4087402
_shelx_space_group_comment
;
The symmetry employed for this shelxl refinement is uniquely defined
by the following loop, which should always be used as a source of
symmetry information in preference to the above space-group names.
They are only intended as comments.
;
_shelxl_version_number 2014-3

loop_
_space_group_symop_operation_xyz
'x, y, z'
'-x, -y, -z'

loop_
_atom_site_label
_atom_site_type_symbol
_atom_site_fract_x
_atom_site_fract_y
_atom_site_fract_z
_atom_site_U_iso_or_equiv
_atom_site_adp_type
_atom_site_occupancy
_atom_site_site_symmetry_order
_atom_site_calc_flag
_atom_site_refinement_flags_posn
_atom_site_refinement_flags_adp
C1 C 0.9898(6) 0.4011(5) 0.2282(4) 0.0302(12) Uani 1 1 d . .
C2 C 0.9473(7) 0.4538(5) 0.2739(4) 0.0341(13) Uani 1 1 d . .
C3 C 0.8979(6) 0.5076(5) 0.3245(4) 0.0342(13) Uani 1 1 d . .
C4 C 0.8386(7) 0.4523(6) 0.3736(4) 0.0403(15) Uani 1 1 d . .
C5 C 0.7801(9) 0.3400(7) 0.3489(5) 0.0501(18) Uani 1 1 d . .
H5 H 0.7782 0.3005 0.3013 0.060 Uiso 1 1 calc R U
C6 C 0.7246(13) 0.2865(9) 0.3950(7) 0.075(3) Uani 1 1 d . .
H6 H 0.6827 0.2116 0.3775 0.090 Uiso 1 1 calc R U
C7 C 0.7317(13) 0.3443(10) 0.4665(7) 0.079(3) Uani 1 1 d . .
H7 H 0.6949 0.3078 0.4973 0.095 Uiso 1 1 calc R U
C9 C 0.8452(9) 0.5096(8) 0.4477(4) 0.0492(18) Uani 1 1 d . .
H9 H 0.8857 0.5846 0.4658 0.059 Uiso 1 1 calc R U
C10 C 0.9015(7) 0.6178(5) 0.3257(4) 0.0349(13) Uani 1 1 d . .
C11 C 0.7979(8) 0.6559(6) 0.3433(4) 0.0416(15) Uani 1 1 d . .
H11 H 0.7279 0.6124 0.3562 0.050 Uiso 1 1 calc R U
C12 C 0.8000(9) 0.7578(6) 0.3414(5) 0.0511(18) Uani 1 1 d . .
H12 H 0.7311 0.7823 0.3533 0.061 Uiso 1 1 calc R U
C13 C 0.9022(9) 0.8236(6) 0.3223(5) 0.0543(19) Uani 1 1 d . .
H13 H 0.9029 0.8922 0.3217 0.065 Uiso 1 1 calc R U
C14 C 1.0035(9) 0.7871(6) 0.3042(5) 0.055(2) Uani 1 1 d . .
H14 H 1.0724 0.8311 0.2909 0.066 Uiso 1 1 calc R U
C15 C 1.0035(8) 0.6848(6) 0.3057(5) 0.0465(16) Uani 1 1 d . .
H15 H 1.0723 0.6609 0.2933 0.056 Uiso 1 1 calc R U
C16 C 1.3482(6) 0.4834(5) 0.3213(3) 0.0286(12) Uani 1 1 d . .
C17 C 1.3210(7) 0.5734(5) 0.3071(4) 0.0339(13) Uani 1 1 d . .
H17 H 1.2483 0.5648 0.2630 0.041 Uiso 1 1 calc R U
C18 C 1.4026(8) 0.6766(5) 0.3588(4) 0.0400(15) Uani 1 1 d . .
H18 H 1.3854 0.7370 0.3489 0.048 Uiso 1 1 calc R U
C19 C 1.5079(7) 0.6883(5) 0.4241(4) 0.0400(15) Uani 1 1 d . .
H19 H 1.5615 0.7571 0.4587 0.048 Uiso 1 1 calc R U
C20 C 1.5362(7) 0.5999(5) 0.4396(4) 0.0368(14) Uani 1 1 d . .
H20 H 1.6077 0.6090 0.4844 0.044 Uiso 1 1 calc R U
C21 C 1.4563(7) 0.4970(5) 0.3874(4) 0.0324(12) Uani 1 1 d . .
H21 H 1.4756 0.4372 0.3970 0.039 Uiso 1 1 calc R U
C22 C 1.2231(7) 0.2668(5) 0.3161(4) 0.0313(12) Uani 1 1 d . .
C23 C 1.1232(7) 0.2760(6) 0.3511(4) 0.0397(14) Uani 1 1 d . .
H23 H 1.0742 0.3221 0.3414 0.048 Uiso 1 1 calc R U
C24 C 1.0967(8) 0.2167(7) 0.4003(5) 0.0485(18) Uani 1 1 d . .
H24 H 1.0334 0.2257 0.4255 0.058 Uiso 1 1 calc R U
C25 C 1.1644(9) 0.1440(6) 0.4121(5) 0.0493(18) Uani 1 1 d . .
H25 H 1.1429 0.1013 0.4428 0.059 Uiso 1 1 calc R U
C26 C 1.2636(9) 0.1354(6) 0.3780(5) 0.0518(19) Uani 1 1 d . .
H26 H 1.3105 0.0877 0.3869 0.062 Uiso 1 1 calc R U
C27 C 1.2946(8) 0.1966(6) 0.3308(4) 0.0420(15) Uani 1 1 d . .
H27 H 1.3631 0.1909 0.3088 0.050 Uiso 1 1 calc R U
C28 C 1.3833(6) 0.3186(5) 0.2137(4) 0.0309(12) Uani 1 1 d . .
C29 C 1.4941(6) 0.4048(5) 0.2128(4) 0.0336(13) Uani 1 1 d . .
H29 H 1.5044 0.4759 0.2363 0.040 Uiso 1 1 calc R U
C30 C 1.5873(7) 0.3834(6) 0.1769(4) 0.0413(15) Uani 1 1 d . .
H30 H 1.6586 0.4404 0.1751 0.050 Uiso 1 1 calc R U
C31 C 1.5757(8) 0.2787(7) 0.1437(5) 0.0491(18) Uani 1 1 d . .
H31 H 1.6404 0.2650 0.1209 0.059 Uiso 1 1 calc R U
C32 C 1.4674(9) 0.1937(6) 0.1444(5) 0.0472(17) Uani 1 1 d . .
H32 H 1.4611 0.1231 0.1228 0.057 Uiso 1 1 calc R U
C33 C 1.3682(8) 0.2122(5) 0.1767(4) 0.0399(15) Uani 1 1 d . .
H33 H 1.2923 0.1546 0.1737 0.048 Uiso 1 1 calc R U
C34 C 1.0078(9) 0.2902(7) 0.0233(4) 0.0455(17) Uani 1 1 d . .
H34 H 0.9575 0.2187 -0.0071 0.055 Uiso 1 1 calc R U
C35 C 1.1548(9) 0.3372(8) 0.0582(4) 0.0518(19) Uani 1 1 d . .
H35 H 1.2188 0.3031 0.0521 0.062 Uiso 1 1 calc R U
C36 C 1.1895(7) 0.4453(7) 0.1040(4) 0.0440(16) Uani 1 1 d . .
H36 H 1.2793 0.4922 0.1360 0.053 Uiso 1 1 calc R U
C37 C 1.0643(7) 0.4700(6) 0.0930(4) 0.0364(14) Uani 1 1 d . .
C38 C 1.0347(9) 0.5659(6) 0.1200(4) 0.0467(17) Uani 1 1 d . .
H38 H 1.1068 0.6300 0.1523 0.056 Uiso 1 1 calc R U
C39 C 0.8989(9) 0.5607(7) 0.0974(5) 0.0492(18) Uani 1 1 d . .
H39 H 0.8791 0.6227 0.1147 0.059 Uiso 1 1 calc R U
C40 C 0.7864(8) 0.4652(7) 0.0486(5) 0.0491(18) Uani 1 1 d . .
H40 H 0.6951 0.4661 0.0350 0.059 Uiso 1 1 calc R U
C41 C 0.8082(7) 0.3721(7) 0.0212(4) 0.0440(16) Uani 1 1 d . .
C42 C 0.9488(7) 0.3720(5) 0.0428(4) 0.0354(13) Uani 1 1 d . .
C43 C 0.6888(17) 0.0713(13) 0.0362(11) 0.116(3) Uani 1 1 d . .
H43A H 0.6417 0.0131 -0.0117 0.174 Uiso 1 1 calc R U
H43B H 0.6427 0.0577 0.0727 0.174 Uiso 1 1 calc R U
H43C H 0.6859 0.1378 0.0272 0.174 Uiso 1 1 calc R U
C44 C 0.9979(18) -0.0161(12) 0.1571(11) 0.116(3) Uani 1 1 d . .
H44A H 1.0829 -0.0305 0.1586 0.174 Uiso 1 1 calc R U
H44B H 0.9783 -0.0207 0.2036 0.174 Uiso 1 1 calc R U
H44C H 0.9212 -0.0684 0.1130 0.174 Uiso 1 1 calc R U
C45 C 0.7840(18) 0.0676(12) 0.2219(11) 0.116(3) Uani 1 1 d . .
H45A H 0.7501 0.0876 0.2637 0.174 Uiso 1 1 calc R U
H45B H 0.7057 0.0223 0.1760 0.174 Uiso 1 1 calc R U
H45C H 0.8460 0.0289 0.2355 0.174 Uiso 1 1 calc R U
C46 C 0.6247(14) 0.7459(8) 0.1338(6) 0.075(3) Uani 1 1 d . .
H46A H 0.5705 0.7804 0.1582 0.090 Uiso 1 1 calc R U
H46B H 0.7226 0.7789 0.1672 0.090 Uiso 1 1 calc R U
C53 C 0.7917(11) 0.4545(9) 0.4934(5) 0.063(3) Uani 1 1 d . .
H53 H 0.7966 0.4923 0.5422 0.076 Uiso 1 1 calc R U
O1 O 0.8584(9) 0.1624(5) 0.2082(5) 0.0802(13) Uani 1 1 d . .
O2 O 0.8292(9) 0.0788(5) 0.0658(5) 0.0802(13) Uani 1 1 d . .
O3 O 1.0146(9) 0.0899(5) 0.1514(5) 0.0802(13) Uani 1 1 d . .
P1 P 1.24983(15) 0.34804(11) 0.25153(8) 0.0264(3) Uani 1 1 d . .
P2 P 0.93217(18) 0.17056(14) 0.14632(11) 0.0424(4) Uani 1 1 d . .
P3 P 0.3839(2) 0.89768(18) 0.21487(13) 0.0547(5) Uani 1 1 d . .
Ru1 Ru 1.05774(4) 0.33675(4) 0.15296(2) 0.02909(18) Uani 1 1 d . .
F1 F 0.4380(12) 1.0227(5) 0.2549(6) 0.130(4) Uani 1 1 d . .
F2 F 0.5295(7) 0.8961(6) 0.2634(4) 0.0834(18) Uani 1 1 d . .
F3 F 0.3412(10) 0.7722(6) 0.1769(6) 0.140(4) Uani 1 1 d . .
F4 F 0.3248(9) 0.8807(7) 0.2821(5) 0.106(2) Uani 1 1 d . .
F5 F 0.2416(13) 0.8990(15) 0.1660(7) 0.209(7) Uani 1 1 d . .
F6 F 0.4465(10) 0.9141(7) 0.1486(4) 0.105(2) Uani 1 1 d . .
Cl1 Cl 0.5662(3) 0.6093(2) 0.1246(2) 0.0837(8) Uani 1 1 d . .
Cl2 Cl 0.6089(4) 0.7674(3) 0.04540(18) 0.0855(8) Uani 1 1 d . .
Cl4 Cl 0.8234(7) 0.0381(5) 0.4438(5) 0.182(3) Uani 1 1 d . .
Cl3 Cl 0.6740(8) 0.0982(5) 0.5308(4) 0.174(2) Uani 1 1 d . .
C47 C 0.657(2) 0.0163(13) 0.4492(11) 0.130(6) Uani 1 1 d . .
H47A H 0.5975 0.0303 0.4064 0.156 Uiso 1 1 calc R U
H47B H 0.6133 -0.0580 0.4469 0.156 Uiso 1 1 calc R U

loop_
_atom_site_aniso_label
_atom_site_aniso_U_11
_atom_site_aniso_U_22
_atom_site_aniso_U_33
_atom_site_aniso_U_23
_atom_site_aniso_U_13
_atom_site_aniso_U_12
C1 0.030(3) 0.030(3) 0.033(3) 0.013(2) 0.010(2) 0.012(2)
C2 0.033(3) 0.037(3) 0.035(3) 0.015(3) 0.012(3) 0.013(3)
C3 0.028(3) 0.039(3) 0.034(3) 0.011(3) 0.008(2) 0.012(3)
C4 0.041(3) 0.054(4) 0.037(3) 0.019(3) 0.016(3) 0.027(3)
C5 0.067(5) 0.050(4) 0.058(5) 0.029(4) 0.039(4) 0.031(4)
C6 0.096(8) 0.072(6) 0.101(8) 0.055(6) 0.063(7) 0.046(6)
C7 0.102(8) 0.114(9) 0.101(8) 0.084(8) 0.078(7) 0.077(7)
C9 0.052(4) 0.070(5) 0.041(4) 0.020(4) 0.021(3) 0.038(4)
C10 0.031(3) 0.034(3) 0.035(3) 0.005(3) 0.009(3) 0.011(3)
C11 0.042(4) 0.035(3) 0.046(4) 0.008(3) 0.017(3) 0.014(3)
C12 0.052(4) 0.033(4) 0.069(5) 0.010(3) 0.026(4) 0.016(3)
C13 0.062(5) 0.034(4) 0.065(5) 0.013(3) 0.021(4) 0.016(3)
C14 0.053(5) 0.040(4) 0.066(5) 0.013(4) 0.025(4) 0.006(3)
C15 0.041(4) 0.046(4) 0.051(4) 0.012(3) 0.020(3) 0.012(3)
C16 0.031(3) 0.024(3) 0.032(3) 0.009(2) 0.015(2) 0.008(2)
C17 0.036(3) 0.024(3) 0.040(3) 0.008(2) 0.012(3) 0.010(2)
C18 0.047(4) 0.020(3) 0.052(4) 0.010(3) 0.019(3) 0.010(3)
C19 0.040(3) 0.027(3) 0.043(4) 0.001(3) 0.015(3) 0.004(3)
C20 0.037(3) 0.033(3) 0.034(3) 0.006(3) 0.011(3) 0.006(3)
C21 0.035(3) 0.028(3) 0.035(3) 0.009(2) 0.014(3) 0.010(2)
C22 0.035(3) 0.020(3) 0.031(3) 0.006(2) 0.006(2) 0.004(2)
C23 0.037(3) 0.039(3) 0.043(4) 0.017(3) 0.013(3) 0.011(3)
C24 0.042(4) 0.056(5) 0.049(4) 0.027(4) 0.017(3) 0.009(3)
C25 0.055(4) 0.039(4) 0.047(4) 0.023(3) 0.010(3) 0.005(3)
C26 0.064(5) 0.034(4) 0.055(4) 0.021(3) 0.008(4) 0.018(3)
C27 0.049(4) 0.033(3) 0.046(4) 0.016(3) 0.014(3) 0.017(3)
C28 0.029(3) 0.030(3) 0.033(3) 0.010(2) 0.009(2) 0.011(2)
C29 0.029(3) 0.030(3) 0.037(3) 0.009(2) 0.008(2) 0.007(2)
C30 0.032(3) 0.050(4) 0.044(4) 0.018(3) 0.014(3) 0.014(3)
C31 0.043(4) 0.065(5) 0.049(4) 0.017(4) 0.022(3) 0.028(4)
C32 0.057(4) 0.039(4) 0.050(4) 0.009(3) 0.021(4) 0.025(3)
C33 0.047(4) 0.027(3) 0.045(4) 0.009(3) 0.016(3) 0.012(3)
C34 0.063(5) 0.052(4) 0.031(3) 0.015(3) 0.022(3) 0.029(4)
C35 0.062(5) 0.080(6) 0.043(4) 0.035(4) 0.030(4) 0.047(4)
C36 0.034(3) 0.067(5) 0.042(4) 0.032(4) 0.019(3) 0.017(3)
C37 0.039(3) 0.040(3) 0.033(3) 0.018(3) 0.013(3) 0.011(3)
C38 0.061(5) 0.035(4) 0.044(4) 0.021(3) 0.019(3) 0.009(3)
C39 0.074(5) 0.050(4) 0.052(4) 0.031(4) 0.036(4) 0.039(4)
C40 0.045(4) 0.072(5) 0.048(4) 0.035(4) 0.021(3) 0.031(4)
C41 0.037(4) 0.062(5) 0.037(3) 0.025(3) 0.012(3) 0.018(3)
C42 0.039(3) 0.041(3) 0.028(3) 0.015(3) 0.012(3) 0.013(3)
C43 0.108(7) 0.090(6) 0.137(8) 0.023(5) 0.035(6) 0.032(5)
C44 0.108(7) 0.090(6) 0.137(8) 0.023(5) 0.035(6) 0.032(5)
C45 0.108(7) 0.090(6) 0.137(8) 0.023(5) 0.035(6) 0.032(5)
C46 0.108(9) 0.052(5) 0.063(6) 0.013(4) 0.030(6) 0.030(5)
C53 0.081(6) 0.103(8) 0.049(5) 0.043(5) 0.041(4) 0.064(6)
O1 0.089(3) 0.046(2) 0.114(4) 0.027(2) 0.053(3) 0.018(2)
O2 0.089(3) 0.046(2) 0.114(4) 0.027(2) 0.053(3) 0.018(2)
O3 0.089(3) 0.046(2) 0.114(4) 0.027(2) 0.053(3) 0.018(2)
P1 0.0272(7) 0.0204(6) 0.0300(7) 0.0081(5) 0.0082(6) 0.0070(5)
P2 0.0339(8) 0.0347(9) 0.0400(9) 0.0013(7) 0.0069(7) -0.0024(7)
P3 0.0561(12) 0.0472(11) 0.0580(12) 0.0148(9) 0.0192(10) 0.0156(9)
Ru1 0.0292(3) 0.0310(3) 0.0282(3) 0.00967(19) 0.00994(19) 0.01180(19)
F1 0.222(10) 0.051(4) 0.176(9) 0.045(4) 0.129(8) 0.072(5)
F2 0.078(4) 0.099(5) 0.064(3) 0.015(3) 0.015(3) 0.037(4)
F3 0.119(6) 0.054(4) 0.179(9) -0.032(5) 0.058(6) -0.024(4)
F4 0.112(6) 0.124(6) 0.127(6) 0.066(5) 0.083(5) 0.049(5)
F5 0.142(9) 0.42(2) 0.124(8) 0.083(11) 0.038(7) 0.192(13)
F6 0.138(7) 0.137(7) 0.089(5) 0.068(5) 0.062(5) 0.076(6)
Cl1 0.0682(15) 0.0513(12) 0.132(3) 0.0336(14) 0.0322(15) 0.0202(11)
Cl2 0.096(2) 0.0852(18) 0.0808(17) 0.0297(14) 0.0386(15) 0.0290(15)
Cl4 0.153(5) 0.143(4) 0.251(8) 0.110(5) 0.053(5) 0.029(4)
Cl3 0.206(6) 0.133(4) 0.142(4) 0.007(3) 0.066(4) 0.022(4)
C47 0.162(17) 0.080(9) 0.121(13) 0.003(9) 0.046(12) 0.024(10)

loop_
_atom_type_symbol
_atom_type_description
_atom_type_scat_dispersion_real
_atom_type_scat_dispersion_imag
_atom_type_scat_source
C C 0.0181 0.0091 'International Tables Vol C Tables 4.2.6.8 and 6.1.1.4'
H H 0.0000 0.0000 'International Tables Vol C Tables 4.2.6.8 and 6.1.1.4'
O O 0.0492 0.0322 'International Tables Vol C Tables 4.2.6.8 and 6.1.1.4'
P P 0.2955 0.4335 'International Tables Vol C Tables 4.2.6.8 and 6.1.1.4'
Ru Ru 0.0552 3.2960 'International Tables Vol C Tables 4.2.6.8 and 6.1.1.4'
F F 0.0727 0.0534 'International Tables Vol C Tables 4.2.6.8 and 6.1.1.4'
Cl Cl 0.3639 0.7018 'International Tables Vol C Tables 4.2.6.8 and 6.1.1.4'

loop_
_geom_angle_atom_site_label_1
_geom_angle_atom_site_label_2
_geom_angle_atom_site_label_3
_geom_angle
C2 C1 Ru1 172.2(5)
C1 C2 C3 177.6(7)
C2 C3 C4 118.8(6)
C2 C3 C10 118.8(6)
C4 C3 C10 122.4(6)
C5 C4 C9 118.3(7)
C5 C4 C3 119.7(6)
C9 C4 C3 121.9(7)
C6 C5 C4 120.4(8)
C6 C5 H5 119.8
C4 C5 H5 119.8
C7 C6 C5 119.9(10)
C7 C6 H6 120.0
C5 C6 H6 120.0
C53 C7 C6 121.2(8)
C53 C7 H7 119.4
C6 C7 H7 119.4
C53 C9 C4 120.3(9)
C53 C9 H9 119.9
C4 C9 H9 119.9
C15 C10 C11 118.2(6)
C15 C10 C3 120.9(6)
C11 C10 C3 120.9(6)
C12 C11 C10 120.2(7)
C12 C11 H11 119.9
C10 C11 H11 119.9
C13 C12 C11 121.0(7)
C13 C12 H12 119.5
C11 C12 H12 119.5
C14 C13 C12 119.6(7)
C14 C13 H13 120.2
C12 C13 H13 120.2
C13 C14 C15 120.4(8)
C13 C14 H14 119.8
C15 C14 H14 119.8
C10 C15 C14 120.7(7)
C10 C15 H15 119.6
C14 C15 H15 119.6
C21 C16 C17 119.4(6)
C21 C16 P1 119.5(4)
C17 C16 P1 121.0(5)
C16 C17 C18 120.2(6)
C16 C17 H17 119.9
C18 C17 H17 119.9
C19 C18 C17 119.5(6)
C19 C18 H18 120.2
C17 C18 H18 120.2
C18 C19 C20 121.3(6)
C18 C19 H19 119.4
C20 C19 H19 119.4
C19 C20 C21 119.3(6)
C19 C20 H20 120.4
C21 C20 H20 120.4
C16 C21 C20 120.3(6)
C16 C21 H21 119.8
C20 C21 H21 119.8
C27 C22 C23 119.1(6)
C27 C22 P1 123.9(5)
C23 C22 P1 117.0(5)
C24 C23 C22 120.3(7)
C24 C23 H23 119.9
C22 C23 H23 119.9
C23 C24 C25 120.1(8)
C23 C24 H24 120.0
C25 C24 H24 120.0
C26 C25 C24 119.7(7)
C26 C25 H25 120.2
C24 C25 H25 120.2
C25 C26 C27 120.9(7)
C25 C26 H26 119.5
C27 C26 H26 119.5
C26 C27 C22 119.8(7)
C26 C27 H27 120.1
C22 C27 H27 120.1
C33 C28 C29 119.1(6)
C33 C28 P1 121.1(5)
C29 C28 P1 119.3(5)
C30 C29 C28 119.9(6)
C30 C29 H29 120.0
C28 C29 H29 120.0
C31 C30 C29 120.7(7)
C31 C30 H30 119.7
C29 C30 H30 119.7
C30 C31 C32 119.8(7)
C30 C31 H31 120.1
C32 C31 H31 120.1
C31 C32 C33 121.1(7)
C31 C32 H32 119.5
C33 C32 H32 119.5
C32 C33 C28 119.3(6)
C32 C33 H33 120.3
C28 C33 H33 120.3
C35 C34 C42 108.0(7)
C35 C34 Ru1 72.5(4)
C42 C34 Ru1 73.6(4)
C35 C34 H34 126.0
C42 C34 H34 126.0
Ru1 C34 H34 119.7
C34 C35 C36 108.7(7)
C34 C35 Ru1 71.4(4)
C36 C35 Ru1 70.9(4)
C34 C35 H35 125.6
C36 C35 H35 125.6
Ru1 C35 H35 123.7
C35 C36 C37 108.6(7)
C35 C36 Ru1 72.6(4)
C37 C36 Ru1 74.7(4)
C35 C36 H36 125.7
C37 C36 H36 125.7
Ru1 C36 H36 118.8
C36 C37 C38 134.0(7)
C36 C37 C42 107.0(6)
C38 C37 C42 119.1(6)
C36 C37 Ru1 69.2(4)
C38 C37 Ru1 124.7(5)
C42 C37 Ru1 71.3(4)
C39 C38 C37 118.2(7)
C39 C38 H38 120.9
C37 C38 H38 120.9
C38 C39 C40 122.8(7)
C38 C39 H39 118.6
C40 C39 H39 118.6
C41 C40 C39 121.6(7)
C41 C40 H40 119.2
C39 C40 H40 119.2
C40 C41 C42 118.5(7)
C41 C42 C34 132.7(7)
C41 C42 C37 119.9(6)
C34 C42 C37 107.4(6)
C41 C42 Ru1 124.2(5)
C34 C42 Ru1 69.8(4)
C37 C42 Ru1 72.3(4)
O2 C43 H43A 109.5
O2 C43 H43B 109.5
H43A C43 H43B 109.5
O2 C43 H43C 109.5
H43A C43 H43C 109.5
H43B C43 H43C 109.5
O3 C44 H44A 109.5
O3 C44 H44B 109.5
H44A C44 H44B 109.5
O3 C44 H44C 109.5
H44A C44 H44C 109.5
H44B C44 H44C 109.5
O1 C45 H45A 109.5
O1 C45 H45B 109.5
H45A C45 H45B 109.5
O1 C45 H45C 109.5
H45A C45 H45C 109.5
H45B C45 H45C 109.5
Cl2 C46 Cl1 112.0(6)
Cl2 C46 H46A 109.2
Cl1 C46 H46A 109.2
Cl2 C46 H46B 109.2
Cl1 C46 H46B 109.2
H46A C46 H46B 107.9
C7 C53 C9 119.9(8)
C7 C53 H53 120.1
C9 C53 H53 120.1
C45 O1 P2 128.2(9)
C43 O2 P2 119.6(9)
C44 O3 P2 141.2(9)
C28 P1 C16 102.0(3)
C28 P1 C22 107.2(3)
C16 P1 C22 101.3(3)
C28 P1 Ru1 110.8(2)
C16 P1 Ru1 114.8(2)
C22 P1 Ru1 119.0(2)
O1 P2 O3 104.2(4)
O1 P2 O2 108.1(4)
O3 P2 O2 83.7(4)
O1 P2 Ru1 116.4(3)
O3 P2 Ru1 115.7(3)
O2 P2 Ru1 123.0(3)
F5 P3 F1 91.4(8)
F5 P3 F2 179.0(5)
F1 P3 F2 88.9(5)
F5 P3 F3 92.8(8)
F1 P3 F3 175.7(6)
F2 P3 F3 86.9(5)
F5 P3 F4 91.0(6)
F1 P3 F4 89.1(5)
F2 P3 F4 90.0(4)
F3 P3 F4 91.9(5)
F5 P3 F6 90.5(6)
F1 P3 F6 91.1(5)
F2 P3 F6 88.6(4)
F3 P3 F6 87.7(5)
F4 P3 F6 178.5(5)
C1 Ru1 P2 91.85(19)
C1 Ru1 C36 118.2(3)
P2 Ru1 C36 149.3(2)
C1 Ru1 C34 138.8(3)
P2 Ru1 C34 92.4(2)
C36 Ru1 C34 61.1(3)
C1 Ru1 C35 153.4(3)
P2 Ru1 C35 112.8(2)
C36 Ru1 C35 36.5(3)
C34 Ru1 C35 36.1(3)
C1 Ru1 P1 89.07(18)
P2 Ru1 P1 93.56(6)
C36 Ru1 P1 93.47(18)
C34 Ru1 P1 131.4(2)
C35 Ru1 P1 98.8(2)
C1 Ru1 C42 103.9(2)
P2 Ru1 C42 108.03(18)
C36 Ru1 C42 60.7(2)
C34 Ru1 C42 36.6(3)
C35 Ru1 C42 60.1(2)
P1 Ru1 C42 154.12(17)
C1 Ru1 C37 94.1(2)
P2 Ru1 C37 144.22(18)
C36 Ru1 C37 36.1(2)
C34 Ru1 C37 60.9(3)
C35 Ru1 C37 60.1(3)
P1 Ru1 C37 121.75(17)
C42 Ru1 C37 36.4(2)
Cl3 C47 Cl4 107.1(11)
Cl3 C47 H47A 110.3
Cl4 C47 H47A 110.3
Cl3 C47 H47B 110.3
Cl4 C47 H47B 110.3
H47A C47 H47B 108.5

loop_
_geom_bond_atom_site_label_1
_geom_bond_atom_site_label_2
_geom_bond_distance
C1 C2 1.247(9)
C1 Ru1 1.898(6)
C2 C3 1.366(9)
C3 C4 1.466(10)
C3 C10 1.478(9)
C4 C5 1.393(11)
C4 C9 1.414(10)
C5 C6 1.387(12)
C5 H5 0.9300
C6 C7 1.373(16)
C6 H6 0.9300
C7 C53 1.367(16)
C7 H7 0.9300
C9 C53 1.384(12)
C9 H9 0.9300
C10 C15 1.392(10)
C10 C11 1.407(9)
C11 C12 1.382(10)
C11 H11 0.9300
C12 C13 1.376(12)
C12 H12 0.9300
C13 C14 1.376(12)
C13 H13 0.9300
C14 C15 1.392(11)
C14 H14 0.9300
C15 H15 0.9300
C16 C21 1.386(9)
C16 C17 1.390(8)
C16 P1 1.832(6)
C17 C18 1.397(9)
C17 H17 0.9300
C18 C19 1.368(11)
C18 H18 0.9300
C19 C20 1.381(10)
C19 H19 0.9300
C20 C21 1.394(9)
C20 H20 0.9300
C21 H21 0.9300
C22 C27 1.394(9)
C22 C23 1.395(10)
C22 P1 1.834(6)
C23 C24 1.384(10)
C23 H23 0.9300
C24 C25 1.387(12)
C24 H24 0.9300
C25 C26 1.375(12)
C25 H25 0.9300
C26 C27 1.383(11)
C26 H26 0.9300
C27 H27 0.9300
C28 C33 1.402(9)
C28 C29 1.412(9)
C28 P1 1.825(6)
C29 C30 1.384(10)
C29 H29 0.9300
C30 C31 1.376(12)
C30 H30 0.9300
C31 C32 1.384(12)
C31 H31 0.9300
C32 C33 1.388(10)
C32 H32 0.9300
C33 H33 0.9300
C34 C35 1.404(12)
C34 C42 1.435(10)
C34 Ru1 2.261(7)
C34 H34 0.9300
C35 C36 1.418(12)
C35 Ru1 2.275(7)
C35 H35 0.9300
C36 C37 1.419(10)
C36 Ru1 2.252(7)
C36 H36 0.9300
C37 C38 1.433(11)
C37 C42 1.449(9)
C37 Ru1 2.324(6)
C38 C39 1.355(12)
C38 H38 0.9300
C39 C40 1.411(12)
C39 H39 0.9300
C40 C41 1.358(12)
C40 H40 0.9300
C41 C42 1.427(10)
C42 Ru1 2.310(6)
C43 O2 1.400(17)
C43 H43A 0.9600
C43 H43B 0.9600
C43 H43C 0.9600
C44 O3 1.429(16)
C44 H44A 0.9600
C44 H44B 0.9600
C44 H44C 0.9600
C45 O1 1.424(17)
C45 H45A 0.9600
C45 H45B 0.9600
C45 H45C 0.9600
C46 Cl2 1.727(11)
C46 Cl1 1.734(10)
C46 H46A 0.9700
C46 H46B 0.9700
C53 H53 0.9300
O1 P2 1.565(8)
O2 P2 1.611(9)
O3 P2 1.572(8)
P1 Ru1 2.3012(15)
P2 Ru1 2.2332(18)
P3 F5 1.545(9)
P3 F1 1.565(7)
P3 F2 1.573(7)
P3 F3 1.575(7)
P3 F4 1.581(7)
P3 F6 1.583(7)
Cl4 C47 1.73(2)
Cl3 C47 1.618(17)
C47 H47A 0.9700
C47 H47B 0.9700

loop_
_geom_torsion_atom_site_label_1
_geom_torsion_atom_site_label_2
_geom_torsion_atom_site_label_3
_geom_torsion_atom_site_label_4
_geom_torsion
C2 C3 C4 C5 -26.4(10)
C10 C3 C4 C5 151.4(7)
C2 C3 C4 C9 150.3(7)
C10 C3 C4 C9 -31.9(10)
C9 C4 C5 C6 2.6(12)
C3 C4 C5 C6 179.5(8)
C4 C5 C6 C7 -2.2(15)
C5 C6 C7 C53 0.5(17)
C5 C4 C9 C53 -1.4(11)
C3 C4 C9 C53 -178.1(7)
C2 C3 C10 C15 -28.9(9)
C4 C3 C10 C15 153.3(7)
C2 C3 C10 C11 147.9(7)
C4 C3 C10 C11 -29.9(9)
C15 C10 C11 C12 -0.8(11)
C3 C10 C11 C12 -177.7(7)
C10 C11 C12 C13 0.2(13)
C11 C12 C13 C14 0.5(14)
C12 C13 C14 C15 -0.5(14)
C11 C10 C15 C14 0.8(11)
C3 C10 C15 C14 177.7(7)
C13 C14 C15 C10 -0.1(13)
C21 C16 C17 C18 0.3(9)
P1 C16 C17 C18 -176.2(5)
C16 C17 C18 C19 -1.0(10)
C17 C18 C19 C20 0.6(11)
C18 C19 C20 C21 0.4(10)
C17 C16 C21 C20 0.7(9)
P1 C16 C21 C20 177.3(5)
C19 C20 C21 C16 -1.0(10)
C27 C22 C23 C24 0.6(10)
P1 C22 C23 C24 179.7(6)
C22 C23 C24 C25 -3.1(11)
C23 C24 C25 C26 3.5(12)
C24 C25 C26 C27 -1.4(12)
C25 C26 C27 C22 -1.1(12)
C23 C22 C27 C26 1.5(10)
P1 C22 C27 C26 -177.5(6)
C33 C28 C29 C30 -1.2(9)
P1 C28 C29 C30 -173.1(5)
C28 C29 C30 C31 -1.8(10)
C29 C30 C31 C32 1.8(11)
C30 C31 C32 C33 1.3(12)
C31 C32 C33 C28 -4.3(11)
C29 C28 C33 C32 4.2(10)
P1 C28 C33 C32 175.9(6)
C42 C34 C35 C36 4.2(8)
Ru1 C34 C35 C36 -61.4(5)
C42 C34 C35 Ru1 65.6(5)
C34 C35 C36 C37 -4.9(8)
Ru1 C35 C36 C37 -66.6(5)
C34 C35 C36 Ru1 61.7(5)
C35 C36 C37 C38 -176.1(7)
Ru1 C36 C37 C38 118.7(8)
C35 C36 C37 C42 3.6(7)
Ru1 C36 C37 C42 -61.6(4)
C35 C36 C37 Ru1 65.2(5)
C36 C37 C38 C39 179.8(7)
C42 C37 C38 C39 0.1(10)
Ru1 C37 C38 C39 -86.3(8)
C37 C38 C39 C40 0.0(11)
C38 C39 C40 C41 -0.2(11)
C39 C40 C41 C42 0.1(11)
C40 C41 C42 C34 -178.5(7)
C40 C41 C42 C37 0.0(10)
C40 C41 C42 Ru1 88.1(8)
C35 C34 C42 C41 176.8(7)
Ru1 C34 C42 C41 -118.4(7)
C35 C34 C42 C37 -1.9(7)
Ru1 C34 C42 C37 62.9(4)
C35 C34 C42 Ru1 -64.8(5)
C36 C37 C42 C41 -179.9(6)
C38 C37 C42 C41 -0.2(9)
Ru1 C37 C42 C41 119.8(6)
C36 C37 C42 C34 -1.1(7)
C38 C37 C42 C34 178.7(6)
Ru1 C37 C42 C34 -61.3(4)
C36 C37 C42 Ru1 60.3(4)
C38 C37 C42 Ru1 -120.0(6)
C6 C7 C53 C9 0.8(15)
C4 C9 C53 C7 -0.3(13)
C33 C28 P1 C16 160.2(5)
C29 C28 P1 C16 -28.1(6)
C33 C28 P1 C22 54.2(6)
C29 C28 P1 C22 -134.1(5)
C33 C28 P1 Ru1 -77.2(6)
C29 C28 P1 Ru1 94.5(5)
C21 C16 P1 C28 -67.1(5)
C17 C16 P1 C28 109.5(5)
C21 C16 P1 C22 43.5(5)
C17 C16 P1 C22 -140.0(5)
C21 C16 P1 Ru1 173.0(4)
C17 C16 P1 Ru1 -10.4(6)
C27 C22 P1 C28 -0.3(6)
C23 C22 P1 C28 -179.3(5)
C27 C22 P1 C16 -106.8(6)
C23 C22 P1 C16 74.2(5)
C27 C22 P1 Ru1 126.3(5)
C23 C22 P1 Ru1 -52.7(5)
C45 O1 P2 O3 -44.7(12)
C45 O1 P2 O2 43.2(12)
C45 O1 P2 Ru1 -173.5(10)
C44 O3 P2 O1 43.7(16)
C44 O3 P2 O2 -63.4(15)
C44 O3 P2 Ru1 172.9(14)
C43 O2 P2 O1 51.8(11)
C43 O2 P2 O3 154.8(11)
C43 O2 P2 Ru1 -88.5(10)
